data_7101238
loop_
_publ_author_name
'A. Carty'
'Todd Graham'
'Konstantin A. Udachin'

_publ_section_title
;
Reactivity of Electrophilic m-Phosphinidene Complexes
with N-Heterocyclic Carbenes: Formation of the First Main Group Element
Adducts of 'Abnormal Carbene' Ligands.
;
_journal_issue 25
_journal_name_full 'Chemical Communications'
_journal_paper_doi 10.1039/b604150g
_journal_year 2006
_chemical_formula_sum 'C25 H34 Mn2 N3 O8 P'
_chemical_formula_weight 645.40
_chemical_name_systematic
;
?
;
_space_group_IT_number 14
_symmetry_cell_setting monoclinic
_symmetry_space_group_name_Hall '-P 2yn'
_symmetry_space_group_name_H-M 'P 1 21/n 1'
_atom_sites_solution_hydrogens geom
_atom_sites_solution_primary direct
_atom_sites_solution_secondary difmap
_audit_creation_method SHELXL-97
_cell_angle_alpha 90.00
_cell_angle_beta 100.384(2)
_cell_angle_gamma 90.00
_cell_formula_units_Z 4
_cell_length_a 10.9513(16)
_cell_length_b 15.968(2)
_cell_length_c 16.925(2)
_cell_measurement_temperature 125(2)
_cell_volume 2911.1(7)
_computing_structure_refinement 'SHELXL-97 (Sheldrick, 1997)'
_computing_structure_solution 'SHELXS-97 (Sheldrick, 1990)'
_diffrn_ambient_temperature 125(2)
_diffrn_measured_fraction_theta_full 0.995
_diffrn_measured_fraction_theta_max 0.995
_diffrn_radiation_monochromator graphite
_diffrn_radiation_source 'fine-focus sealed tube'
_diffrn_radiation_type MoK\a
_diffrn_radiation_wavelength 0.71070
_diffrn_reflns_av_R_equivalents 0.0277
_diffrn_reflns_av_sigmaI/netI 0.0229
_diffrn_reflns_limit_h_max 15
_diffrn_reflns_limit_h_min -15
_diffrn_reflns_limit_k_max 21
_diffrn_reflns_limit_k_min -22
_diffrn_reflns_limit_l_max 23
_diffrn_reflns_limit_l_min -23
_diffrn_reflns_number 35996
_diffrn_reflns_theta_full 29.58
_diffrn_reflns_theta_max 29.58
_diffrn_reflns_theta_min 1.77
_exptl_absorpt_coefficient_mu 0.972
_exptl_absorpt_correction_T_max 0.9530
_exptl_absorpt_correction_T_min 0.7591
_exptl_absorpt_correction_type multi-scan
_exptl_absorpt_process_details sadabs
_exptl_crystal_density_diffrn 1.473
_exptl_crystal_density_method 'not measured'
_exptl_crystal_F_000 1336
_exptl_crystal_size_max 0.30
_exptl_crystal_size_mid 0.10
_exptl_crystal_size_min 0.05
_refine_diff_density_max 0.563
_refine_diff_density_min -0.263
_refine_diff_density_rms 0.055
_refine_ls_extinction_method none
_refine_ls_goodness_of_fit_ref 1.031
_refine_ls_hydrogen_treatment mixed
_refine_ls_matrix_type full
_refine_ls_number_parameters 352
_refine_ls_number_reflns 8136
_refine_ls_number_restraints 0
_refine_ls_restrained_S_all 1.031
_refine_ls_R_factor_all 0.0350
_refine_ls_R_factor_gt 0.0268
_refine_ls_shift/su_max 0.001
_refine_ls_shift/su_mean 0.000
_refine_ls_structure_factor_coef Fsqd
_refine_ls_weighting_details 'calc w=1/[\s^2^(Fo^2^)+(0.0350P)^2^+1.0960P] where P=(Fo^2^+2Fc^2^)/3'
_refine_ls_weighting_scheme calc
_refine_ls_wR_factor_gt 0.0671
_refine_ls_wR_factor_ref 0.0712
_reflns_number_gt 6921
_reflns_number_total 8136
_reflns_threshold_expression >2sigma(I)
_cod_data_source_file b604150g.txt
_cod_depositor_comments
;
The following automatic conversions were performed:
'_exptl_absorpt_correction_type' value 'multiscan' changed to 'multi-scan'
according to '/home/saulius/struct/CIF-dictionaries/cif_core.dic'
dictionary named 'cif_core.dic' version 2.4.1 from 2010-06-29.

Automatic conversion script
Id: cif_fix_enum 1527 2010-12-29 10:47:43Z saulius 
;
_cod_original_sg_symbol_H-M P2(1)/n
_cod_database_code 7101238

loop_
_symmetry_equiv_pos_as_xyz
'x, y, z'
'-x+1/2, y+1/2, -z+1/2'
'-x, -y, -z'
'x-1/2, -y-1/2, z-1/2'

loop_
_atom_site_label
_atom_site_type_symbol
_atom_site_fract_x
_atom_site_fract_y
_atom_site_fract_z
_atom_site_U_iso_or_equiv
_atom_site_adp_type
_atom_site_occupancy
_atom_site_symmetry_multiplicity
_atom_site_calc_flag
_atom_site_refinement_flags
Mn1 Mn 0.146424(17) 0.839396(12) 0.157101(12) 0.01718(5) Uani 1 1 d .
Mn2 Mn 0.156754(18) 0.816506(12) -0.004849(11) 0.01684(5) Uani 1 1 d .
P1 P 0.28838(3) 0.760988(19) 0.101686(18) 0.01359(6) Uani 1 1 d .
O1 O 0.20281(13) 0.84569(8) 0.33351(7) 0.0414(3) Uani 1 1 d .
O2 O -0.00353(11) 0.68686(8) 0.17285(8) 0.0389(3) Uani 1 1 d .
O3 O -0.08844(9) 0.93542(7) 0.12646(7) 0.0337(2) Uani 1 1 d .
O4 O 0.28853(9) 0.99854(6) 0.15524(7) 0.0274(2) Uani 1 1 d .
O5 O -0.03477(10) 0.68212(7) -0.01924(8) 0.0372(3) Uani 1 1 d .
O6 O -0.05937(10) 0.92987(7) -0.04862(6) 0.0302(2) Uani 1 1 d .
O7 O 0.19485(12) 0.76699(8) -0.16561(7) 0.0389(3) Uani 1 1 d .
O8 O 0.33964(11) 0.95273(7) -0.01250(7) 0.0345(3) Uani 1 1 d .
N2 N 0.58912(10) 0.89152(7) 0.20088(6) 0.0180(2) Uani 1 1 d .
N3 N 0.55136(10) 0.81728(7) 0.09027(7) 0.0176(2) Uani 1 1 d .
N4 N 0.31225(10) 0.65649(7) 0.11516(6) 0.0181(2) Uani 1 1 d .
C1 C 0.18248(13) 0.84237(9) 0.26420(9) 0.0256(3) Uani 1 1 d .
C2 C 0.05601(13) 0.74385(9) 0.16386(9) 0.0258(3) Uani 1 1 d .
C3 C 0.00381(12) 0.89868(9) 0.13792(9) 0.0241(3) Uani 1 1 d .
C4 C 0.23474(12) 0.93690(8) 0.15272(8) 0.0200(2) Uani 1 1 d .
C5 C 0.04134(13) 0.73215(9) -0.00931(9) 0.0245(3) Uani 1 1 d .
C6 C 0.02610(13) 0.88772(8) -0.03100(8) 0.0228(3) Uani 1 1 d .
C7 C 0.18169(14) 0.78550(9) -0.10157(8) 0.0250(3) Uani 1 1 d .
C8 C 0.26892(13) 0.90149(9) -0.00650(8) 0.0226(3) Uani 1 1 d .
C9 C 0.44695(11) 0.80778(8) 0.12847(7) 0.0152(2) Uani 1 1 d .
C10 C 0.47556(11) 0.85396(8) 0.19715(7) 0.0162(2) Uani 1 1 d .
H10 H 0.4243 0.8593 0.2366 0.019 Uiso 1 1 calc R
C11 C 0.63187(12) 0.86811(9) 0.13574(8) 0.0208(3) Uani 1 1 d .
H11 H 0.7092 0.8852 0.1231 0.025 Uiso 1 1 calc R
C12 C 0.65017(12) 0.95481(9) 0.26141(8) 0.0211(3) Uani 1 1 d .
C13 C 0.57290(15) 0.96299(12) 0.32682(10) 0.0352(4) Uani 1 1 d .
H13A H 0.4893 0.9823 0.3032 0.042 Uiso 1 1 calc R
H13B H 0.6119 1.0035 0.3670 0.042 Uiso 1 1 calc R
H13C H 0.5675 0.9084 0.3525 0.042 Uiso 1 1 calc R
C14 C 0.65448(15) 1.03788(9) 0.21760(9) 0.0297(3) Uani 1 1 d .
H14A H 0.7062 1.0318 0.1763 0.036 Uiso 1 1 calc R
H14B H 0.6898 1.0812 0.2561 0.036 Uiso 1 1 calc R
H14C H 0.5702 1.0541 0.1922 0.036 Uiso 1 1 calc R
C15 C 0.78081(13) 0.92409(10) 0.29646(9) 0.0282(3) Uani 1 1 d .
H15A H 0.7757 0.8695 0.3221 0.034 Uiso 1 1 calc R
H15B H 0.8213 0.9644 0.3364 0.034 Uiso 1 1 calc R
H15C H 0.8292 0.9187 0.2533 0.034 Uiso 1 1 calc R
C16 C 0.58941(12) 0.77606(9) 0.01753(9) 0.0237(3) Uani 1 1 d .
C17 C 0.6484(2) 0.84107(13) -0.02852(13) 0.0542(6) Uani 1 1 d .
H17A H 0.6608 0.8174 -0.0799 0.065 Uiso 1 1 calc R
H17B H 0.7287 0.8579 0.0029 0.065 Uiso 1 1 calc R
H17C H 0.5939 0.8901 -0.0384 0.065 Uiso 1 1 calc R
C18 C 0.6824(2) 0.70747(15) 0.04920(13) 0.0548(6) Uani 1 1 d .
H18A H 0.6425 0.6661 0.0789 0.066 Uiso 1 1 calc R
H18B H 0.7536 0.7323 0.0850 0.066 Uiso 1 1 calc R
H18C H 0.7109 0.6800 0.0040 0.066 Uiso 1 1 calc R
C19 C 0.47919(15) 0.73842(12) -0.03603(10) 0.0385(4) Uani 1 1 d .
H19A H 0.4246 0.7832 -0.0614 0.046 Uiso 1 1 calc R
H19B H 0.4336 0.7029 -0.0041 0.046 Uiso 1 1 calc R
H19C H 0.5072 0.7046 -0.0776 0.046 Uiso 1 1 calc R
C20 C 0.37032(13) 0.61870(9) 0.19338(8) 0.0254(3) Uani 1 1 d .
H20 H 0.3404 0.5595 0.1922 0.030 Uiso 1 1 calc R
C21 C 0.33137(16) 0.65934(10) 0.26627(9) 0.0326(3) Uani 1 1 d .
H21A H 0.3648 0.7164 0.2727 0.039 Uiso 1 1 calc R
H21B H 0.3637 0.6265 0.3144 0.039 Uiso 1 1 calc R
H21C H 0.2406 0.6614 0.2586 0.039 Uiso 1 1 calc R
C22 C 0.51180(14) 0.61426(10) 0.20454(11) 0.0370(4) Uani 1 1 d .
H22A H 0.5357 0.5846 0.1590 0.044 Uiso 1 1 calc R
H22B H 0.5444 0.5843 0.2544 0.044 Uiso 1 1 calc R
H22C H 0.5460 0.6711 0.2074 0.044 Uiso 1 1 calc R
C23 C 0.26301(12) 0.59529(8) 0.05160(8) 0.0190(2) Uani 1 1 d .
H23 H 0.2314 0.6278 0.0016 0.023 Uiso 1 1 calc R
C24 C 0.15407(13) 0.54432(9) 0.07156(9) 0.0259(3) Uani 1 1 d .
H24A H 0.1840 0.5065 0.1165 0.031 Uiso 1 1 calc R
H24B H 0.1166 0.5115 0.0245 0.031 Uiso 1 1 calc R
H24C H 0.0918 0.5824 0.0865 0.031 Uiso 1 1 calc R
C25 C 0.36143(14) 0.53443(9) 0.03217(10) 0.0281(3) Uani 1 1 d .
H25A H 0.4312 0.5661 0.0183 0.034 Uiso 1 1 calc R
H25B H 0.3251 0.4990 -0.0133 0.034 Uiso 1 1 calc R
H25C H 0.3910 0.4992 0.0791 0.034 Uiso 1 1 calc R

loop_
_atom_site_aniso_label
_atom_site_aniso_U_11
_atom_site_aniso_U_22
_atom_site_aniso_U_33
_atom_site_aniso_U_23
_atom_site_aniso_U_13
_atom_site_aniso_U_12
Mn1 0.01310(9) 0.02010(10) 0.01906(10) -0.00102(7) 0.00480(7) -0.00091(7)
Mn2 0.01768(9) 0.01514(9) 0.01606(9) 0.00060(7) -0.00135(7) 0.00123(7)
P1 0.01158(13) 0.01406(14) 0.01485(14) 0.00144(10) 0.00158(11) -0.00065(10)
O1 0.0567(8) 0.0466(7) 0.0221(5) -0.0028(5) 0.0101(5) -0.0087(6)
O2 0.0350(6) 0.0344(6) 0.0513(7) -0.0027(5) 0.0183(5) -0.0144(5)
O3 0.0177(5) 0.0417(6) 0.0432(6) 0.0015(5) 0.0098(4) 0.0054(4)
O4 0.0230(5) 0.0202(5) 0.0383(6) -0.0006(4) 0.0034(4) 0.0007(4)
O5 0.0248(5) 0.0319(6) 0.0512(7) -0.0018(5) -0.0033(5) -0.0075(4)
O6 0.0305(5) 0.0262(5) 0.0290(5) -0.0050(4) -0.0078(4) 0.0097(4)
O7 0.0589(8) 0.0353(6) 0.0209(5) -0.0036(4) 0.0031(5) 0.0121(5)
O8 0.0446(7) 0.0274(6) 0.0317(6) 0.0037(4) 0.0079(5) -0.0121(5)
N2 0.0150(5) 0.0196(5) 0.0196(5) -0.0021(4) 0.0033(4) -0.0031(4)
N3 0.0146(5) 0.0188(5) 0.0206(5) -0.0036(4) 0.0061(4) -0.0022(4)
N4 0.0195(5) 0.0146(5) 0.0184(5) 0.0020(4) -0.0017(4) -0.0002(4)
C1 0.0259(7) 0.0267(7) 0.0256(7) -0.0014(5) 0.0086(5) -0.0049(5)
C2 0.0210(6) 0.0296(7) 0.0283(7) -0.0041(6) 0.0086(5) -0.0011(5)
C3 0.0177(6) 0.0286(7) 0.0272(7) -0.0023(5) 0.0077(5) -0.0026(5)
C4 0.0160(5) 0.0225(6) 0.0215(6) -0.0007(5) 0.0037(5) 0.0051(5)
C5 0.0202(6) 0.0237(7) 0.0268(7) 0.0007(5) -0.0030(5) 0.0026(5)
C6 0.0263(7) 0.0201(6) 0.0194(6) -0.0031(5) -0.0033(5) 0.0014(5)
C7 0.0308(7) 0.0188(6) 0.0229(6) 0.0000(5) -0.0016(5) 0.0047(5)
C8 0.0300(7) 0.0203(6) 0.0165(6) 0.0020(5) 0.0016(5) 0.0011(5)
C9 0.0122(5) 0.0158(6) 0.0177(6) 0.0012(4) 0.0032(4) -0.0002(4)
C10 0.0130(5) 0.0173(6) 0.0183(6) 0.0019(4) 0.0030(4) -0.0008(4)
C11 0.0156(6) 0.0234(6) 0.0243(6) -0.0052(5) 0.0065(5) -0.0044(5)
C12 0.0206(6) 0.0230(6) 0.0194(6) -0.0049(5) 0.0028(5) -0.0067(5)
C13 0.0335(8) 0.0473(10) 0.0274(7) -0.0157(7) 0.0122(6) -0.0148(7)
C14 0.0362(8) 0.0213(7) 0.0296(7) -0.0027(6) 0.0001(6) -0.0043(6)
C15 0.0231(7) 0.0325(8) 0.0260(7) 0.0012(6) -0.0035(5) -0.0082(6)
C16 0.0200(6) 0.0247(7) 0.0291(7) -0.0112(5) 0.0118(5) -0.0047(5)
C17 0.0787(15) 0.0483(11) 0.0478(11) -0.0226(9) 0.0439(11) -0.0339(10)
C18 0.0465(11) 0.0643(13) 0.0517(12) -0.0200(10) 0.0040(9) 0.0290(10)
C19 0.0289(8) 0.0540(11) 0.0357(8) -0.0240(8) 0.0138(7) -0.0127(7)
C20 0.0285(7) 0.0187(6) 0.0248(7) 0.0072(5) -0.0062(5) -0.0015(5)
C21 0.0453(9) 0.0301(8) 0.0194(6) 0.0085(6) -0.0024(6) -0.0057(7)
C22 0.0290(8) 0.0286(8) 0.0457(9) 0.0050(7) -0.0137(7) 0.0049(6)
C23 0.0187(6) 0.0158(6) 0.0217(6) -0.0004(5) 0.0018(5) -0.0014(4)
C24 0.0229(6) 0.0208(7) 0.0331(7) 0.0015(5) 0.0026(6) -0.0062(5)
C25 0.0294(7) 0.0215(7) 0.0339(8) -0.0014(6) 0.0071(6) 0.0050(5)

loop_
_atom_type_symbol
_atom_type_description
_atom_type_scat_dispersion_real
_atom_type_scat_dispersion_imag
_atom_type_scat_source
C C 0.0033 0.0016 'International Tables Vol C Tables 4.2.6.8 and 6.1.1.4'
H H 0.0000 0.0000 'International Tables Vol C Tables 4.2.6.8 and 6.1.1.4'
N N 0.0061 0.0033 'International Tables Vol C Tables 4.2.6.8 and 6.1.1.4'
O O 0.0106 0.0060 'International Tables Vol C Tables 4.2.6.8 and 6.1.1.4'
P P 0.1023 0.0942 'International Tables Vol C Tables 4.2.6.8 and 6.1.1.4'
Mn Mn 0.3368 0.7283 'International Tables Vol C Tables 4.2.6.8 and 6.1.1.4'

loop_
_geom_angle_atom_site_label_1
_geom_angle_atom_site_label_2
_geom_angle_atom_site_label_3
_geom_angle
C1 Mn1 C3 101.22(7)
C1 Mn1 C2 88.96(7)
C3 Mn1 C2 89.32(7)
C1 Mn1 C4 89.81(6)
C3 Mn1 C4 89.60(6)
C2 Mn1 C4 178.18(6)
C1 Mn1 P1 112.52(5)
C3 Mn1 P1 146.19(5)
C2 Mn1 P1 89.14(5)
C4 Mn1 P1 92.57(4)
C1 Mn1 Mn2 164.00(5)
C3 Mn1 Mn2 94.54(5)
C2 Mn1 Mn2 94.03(5)
C4 Mn1 Mn2 87.51(4)
P1 Mn1 Mn2 51.922(10)
C7 Mn2 C6 101.23(6)
C7 Mn2 C8 88.71(6)
C6 Mn2 C8 91.91(6)
C7 Mn2 C5 88.67(7)
C6 Mn2 C5 86.75(6)
C8 Mn2 C5 176.77(6)
C7 Mn2 P1 116.14(5)
C6 Mn2 P1 142.62(4)
C8 Mn2 P1 88.28(4)
C5 Mn2 P1 94.57(4)
C7 Mn2 Mn1 169.14(4)
C6 Mn2 Mn1 89.30(4)
C8 Mn2 Mn1 93.66(4)
C5 Mn2 Mn1 89.25(5)
P1 Mn2 Mn1 53.427(12)
N4 P1 C9 104.26(5)
N4 P1 Mn2 123.33(4)
C9 P1 Mn2 117.68(4)
N4 P1 Mn1 125.02(4)
C9 P1 Mn1 110.30(4)
Mn2 P1 Mn1 74.651(15)
C11 N2 C10 106.93(10)
C11 N2 C12 125.03(11)
C10 N2 C12 127.73(11)
C11 N3 C9 107.75(10)
C11 N3 C16 118.77(11)
C9 N3 C16 133.16(10)
C23 N4 C20 114.81(10)
C23 N4 P1 121.58(8)
C20 N4 P1 123.25(9)
O1 C1 Mn1 178.03(15)
O2 C2 Mn1 174.88(13)
O3 C3 Mn1 178.66(14)
O4 C4 Mn1 175.33(12)
O5 C5 Mn2 173.59(13)
O6 C6 Mn2 177.17(12)
O7 C7 Mn2 177.81(13)
O8 C8 Mn2 175.46(13)
C10 C9 N3 104.49(10)
C10 C9 P1 118.89(9)
N3 C9 P1 136.18(9)
C9 C10 N2 110.03(11)
N2 C11 N3 110.78(11)
N2 C12 C13 108.46(11)
N2 C12 C14 107.56(11)
C13 C12 C14 110.52(13)
N2 C12 C15 108.56(11)
C13 C12 C15 110.56(12)
C14 C12 C15 111.06(12)
C19 C16 C17 109.63(15)
C19 C16 N3 110.82(11)
C17 C16 N3 109.00(12)
C19 C16 C18 109.79(15)
C17 C16 C18 110.73(17)
N3 C16 C18 106.84(13)
N4 C20 C21 114.26(12)
N4 C20 C22 112.93(12)
C21 C20 C22 110.22(13)
N4 C23 C25 113.37(11)
N4 C23 C24 112.74(11)
C25 C23 C24 108.47(11)

loop_
_geom_bond_atom_site_label_1
_geom_bond_atom_site_label_2
_geom_bond_distance
Mn1 C1 1.7849(15)
Mn1 C3 1.8050(14)
Mn1 C2 1.8335(15)
Mn1 C4 1.8415(14)
Mn1 P1 2.3216(4)
Mn1 Mn2 2.7877(5)
Mn2 C7 1.7778(15)
Mn2 C6 1.8188(14)
Mn2 C8 1.8340(14)
Mn2 C5 1.8394(15)
Mn2 P1 2.2755(4)
P1 N4 1.6980(11)
P1 C9 1.8696(12)
O1 C1 1.1550(18)
O2 C2 1.1455(18)
O3 C3 1.1540(17)
O4 C4 1.1439(17)
O5 C5 1.1448(18)
O6 C6 1.1477(17)
O7 C7 1.1573(18)
O8 C8 1.1436(18)
N2 C11 1.3269(17)
N2 C10 1.3719(15)
N2 C12 1.5069(16)
N3 C11 1.3355(16)
N3 C9 1.4195(16)
N3 C16 1.5190(17)
N4 C23 1.4812(16)
N4 C20 1.4892(16)
C9 C10 1.3645(17)
C12 C13 1.515(2)
C12 C14 1.525(2)
C12 C15 1.5276(19)
C16 C19 1.499(2)
C16 C17 1.511(2)
C16 C18 1.526(2)
C20 C21 1.521(2)
C20 C22 1.528(2)
C23 C25 1.5304(19)
C23 C24 1.5313(18)
